data_7008342
loop_
_publ_author_name
'Wang, Ming-Sheng'
'Guo, Guo-Cong'
'Fu, Ming-Lai'
'Xu, Ling'
'Cai, Li-Zhen'
'Huang, Jin-Shun'

_publ_section_title
;
 Self-assembly of copper(ii) complexes with ladder, bi-rack,
 rack--ladder--rack and layer structures by the directional-bonding
 approach using a T-shaped ligand.
;
_journal_issue 17
_journal_name_full 'Dalton transactions (Cambridge, England : 2003)'
_journal_page_first 2899
_journal_page_last 2907
_journal_paper_doi 10.1039/b501782c
_journal_year 2005
_chemical_formula_moiety 'C42 H46 Cu3 N6 O17'
_chemical_formula_sum 'C42 H46 Cu3 N6 O17'
_chemical_formula_weight 1097.47
_chemical_name_systematic
;
?
;
_space_group_IT_number 2
_symmetry_cell_setting triclinic
_symmetry_space_group_name_Hall '-P 1'
_symmetry_space_group_name_H-M 'P -1'
_atom_sites_solution_hydrogens geom
_atom_sites_solution_primary direct
_atom_sites_solution_secondary difmap
_audit_creation_method SHELXL-97
_cell_angle_alpha 85.03(3)
_cell_angle_beta 74.09(3)
_cell_angle_gamma 74.39(3)
_cell_formula_units_Z 1
_cell_length_a 8.6999(17)
_cell_length_b 9.753(2)
_cell_length_c 15.808(3)
_cell_measurement_reflns_used 1800
_cell_measurement_temperature 293(2)
_cell_measurement_theta_max 27.4835
_cell_measurement_theta_min 3.1484
_cell_volume 1242.2(5)
_computing_cell_refinement 'CrystalClear (Rigaku Corp., 2002)'
_computing_data_collection 'CrystalClear (Rigaku Corp., 2002)'
_computing_data_reduction 'CrystalClear (Rigaku Corp., 2002)'
_computing_publication_material 'Siemens SHELXTL^TM^ 5'
_computing_structure_refinement 'Siemens SHELXTL^TM^ 5'
_computing_structure_solution 'Siemens SHELXTL^TM^ 5'
_diffrn_ambient_temperature 293(2)
_diffrn_measured_fraction_theta_full 0.991
_diffrn_measured_fraction_theta_max 0.991
_diffrn_measurement_device_type 'Rigaku Mercury CCD'
_diffrn_measurement_method \w
_diffrn_radiation_monochromator graphite
_diffrn_radiation_source 'rotating-anode generator'
_diffrn_radiation_type MoK\a
_diffrn_radiation_wavelength 0.71073
_diffrn_reflns_av_R_equivalents 0.0460
_diffrn_reflns_av_sigmaI/netI 0.1131
_diffrn_reflns_limit_h_max 10
_diffrn_reflns_limit_h_min -9
_diffrn_reflns_limit_k_max 11
_diffrn_reflns_limit_k_min -11
_diffrn_reflns_limit_l_max 18
_diffrn_reflns_limit_l_min -18
_diffrn_reflns_number 9226
_diffrn_reflns_theta_full 25.03
_diffrn_reflns_theta_max 25.03
_diffrn_reflns_theta_min 3.16
_exptl_absorpt_coefficient_mu 1.346
_exptl_absorpt_correction_T_max 1.0000
_exptl_absorpt_correction_T_min 0.8326
_exptl_absorpt_correction_type multi-scan
_exptl_absorpt_process_details 'Sphere (Rigaku CrystalClear)'
_exptl_crystal_colour blue
_exptl_crystal_density_diffrn 1.467
_exptl_crystal_density_method 'not measured'
_exptl_crystal_description chip
_exptl_crystal_F_000 563
_exptl_crystal_size_max 0.18
_exptl_crystal_size_mid 0.14
_exptl_crystal_size_min 0.06
_refine_diff_density_max 0.949
_refine_diff_density_min -0.398
_refine_diff_density_rms 0.105
_refine_ls_extinction_method none
_refine_ls_goodness_of_fit_ref 1.000
_refine_ls_hydrogen_treatment constr
_refine_ls_matrix_type full
_refine_ls_number_parameters 313
_refine_ls_number_reflns 4360
_refine_ls_number_restraints 12
_refine_ls_restrained_S_all 1.008
_refine_ls_R_factor_all 0.1302
_refine_ls_R_factor_gt 0.0678
_refine_ls_shift/su_max 0.002
_refine_ls_shift/su_mean 0.000
_refine_ls_structure_factor_coef Fsqd
_refine_ls_weighting_details 'calc w=1/[\s^2^(Fo^2^)+(0.0919P)^2^+0.0000P] where P=(Fo^2^+2Fc^2^)/3'
_refine_ls_wR_factor_gt 0.1686
_refine_ls_wR_factor_ref 0.2025
_reflns_number_gt 2230
_reflns_number_total 4360
_reflns_threshold_expression >2sigma(I)
_cod_data_source_file b501782c.txt
_cod_data_source_block 2a
_cod_depositor_comments
;
The following automatic conversions were performed:
'_symmetry_cell_setting' value 'Triclinic' changed to 'triclinic'
according to '/home/saulius/struct/CIF-dictionaries/cif_core.dic'
dictionary named 'cif_core.dic' version 2.4.1 from 2010-06-29.

Automatic conversion script
Id: cif_fix_enum 1527 2010-12-29 10:47:43Z saulius 
;
_cod_original_cell_volume 1242.2(4)
_cod_original_sg_symbol_H-M P-1
_cod_database_code 7008342

loop_
_symmetry_equiv_pos_as_xyz
'x, y, z'
'-x, -y, -z'

loop_
_atom_site_label
_atom_site_type_symbol
_atom_site_fract_x
_atom_site_fract_y
_atom_site_fract_z
_atom_site_U_iso_or_equiv
_atom_site_adp_type
_atom_site_occupancy
_atom_site_symmetry_multiplicity
_atom_site_calc_flag
_atom_site_refinement_flags
_atom_site_disorder_assembly
_atom_site_disorder_group
Cu1 Cu 0.5000 0.5000 1.0000 0.07182(15) Uani 1 2 d S . .
Cu2 Cu 0.12540(3) 0.43174(3) 0.572067(16) 0.04207(7) Uani 1 1 d . . .
O11 O 0.8913(2) 0.2707(2) 0.67022(12) 0.0999(7) Uani 1 1 d U . .
O12 O 0.91211(14) 0.41781(13) 0.55776(9) 0.0471(4) Uani 1 1 d . . .
O13 O 0.27711(16) 0.29706(16) 0.69641(10) 0.0685(6) Uani 1 1 d . . .
O14 O 0.33954(13) 0.44255(14) 0.58513(8) 0.0442(4) Uani 1 1 d . . .
O15 O 0.4792(2) 0.53914(17) 0.79947(11) 0.0892(7) Uani 1 1 d . . .
O16 O 0.53996(19) 0.37819(18) 0.90055(9) 0.0743(6) Uani 1 1 d . . .
C11 C 0.8353(2) 0.3438(2) 0.61460(15) 0.0585(8) Uani 1 1 d . . .
C12 C 0.6585(2) 0.3570(2) 0.60644(13) 0.0492(7) Uani 1 1 d . . .
H12A H 0.6390 0.3788 0.5512 0.059 Uiso 1 1 calc R . .
C13 C 0.5370(2) 0.3400(2) 0.67040(14) 0.0518(7) Uani 1 1 d . . .
C14 C 0.3723(2) 0.3628(2) 0.64822(13) 0.0489(7) Uani 1 1 d . . .
C15 C 0.5491(3) 0.2952(2) 0.76434(11) 0.0494(7) Uani 1 1 d . . .
H15A H 0.4692 0.2403 0.7900 0.059 Uiso 1 1 calc R . .
H15B H 0.6582 0.2331 0.7613 0.059 Uiso 1 1 calc R . .
C16 C 0.5195(2) 0.4165(2) 0.82455(12) 0.0499(7) Uani 1 1 d . . .
N21 N 0.7246(2) 0.5363(2) 0.95350(11) 0.0648(7) Uani 1 1 d . . .
C21 C 0.7549(3) 0.6566(3) 0.96715(15) 0.0760(10) Uani 1 1 d . . .
H21A H 0.6674 0.7249 1.0001 0.091 Uiso 1 1 calc R . .
C22 C 0.9035(3) 0.6900(3) 0.93730(16) 0.0874(11) Uani 1 1 d . . .
H22A H 0.9182 0.7769 0.9487 0.105 Uiso 1 1 calc R . .
C23 C 1.0296(3) 0.5861(4) 0.88919(15) 0.0982(12) Uani 1 1 d . . .
H23A H 1.1341 0.6025 0.8680 0.118 Uiso 1 1 calc R . .
C24 C 1.0066(3) 0.4594(3) 0.87152(17) 0.0923(12) Uani 1 1 d . . .
H24A H 1.0914 0.3896 0.8381 0.111 Uiso 1 1 calc R . .
C25 C 0.8541(3) 0.4423(3) 0.90540(15) 0.0744(10) Uani 1 1 d . . .
H25A H 0.8366 0.3564 0.8944 0.089 Uiso 1 1 calc R . .
N31 N 0.25308(18) 0.25970(17) 0.49516(10) 0.0483(6) Uani 1 1 d . . .
C31 C 0.3945(3) 0.2644(3) 0.43518(14) 0.0621(8) Uani 1 1 d . . .
H31A H 0.4303 0.3472 0.4292 0.075 Uiso 1 1 calc R . .
C32 C 0.4876(3) 0.1518(3) 0.38268(15) 0.0694(9) Uani 1 1 d . . .
H32A H 0.5839 0.1579 0.3405 0.083 Uiso 1 1 calc R . .
C33 C 0.4342(3) 0.0275(3) 0.39406(16) 0.0873(10) Uani 1 1 d . . .
H33A H 0.4957 -0.0509 0.3593 0.105 Uiso 1 1 calc R . .
C34 C 0.2960(3) 0.0204(3) 0.45429(17) 0.0803(10) Uani 1 1 d . . .
H34A H 0.2606 -0.0628 0.4623 0.096 Uiso 1 1 calc R . .
C35 C 0.2067(3) 0.1367(2) 0.50422(15) 0.0671(8) Uani 1 1 d . . .
H35A H 0.1100 0.1310 0.5462 0.080 Uiso 1 1 calc R . .
N41 N 0.01480(18) 0.60863(17) 0.64594(10) 0.0454(5) Uani 1 1 d . . .
C41 C 0.0947(2) 0.7082(2) 0.63970(14) 0.0531(7) Uani 1 1 d . . .
H41A H 0.2027 0.6921 0.6046 0.064 Uiso 1 1 calc R . .
C42 C 0.0239(3) 0.8340(3) 0.68311(16) 0.0760(10) Uani 1 1 d . . .
H42A H 0.0820 0.9036 0.6749 0.091 Uiso 1 1 calc R . .
C43 C -0.1331(3) 0.8590(3) 0.73909(15) 0.0745(10) Uani 1 1 d . . .
H43A H -0.1814 0.9426 0.7709 0.089 Uiso 1 1 calc R . .
C44 C -0.2111(3) 0.7582(3) 0.74528(15) 0.0724(10) Uani 1 1 d . . .
H44A H -0.3183 0.7721 0.7812 0.087 Uiso 1 1 calc R . .
C45 C -0.1378(2) 0.6333(2) 0.69984(13) 0.0550(8) Uani 1 1 d . . .
H45A H -0.1958 0.5640 0.7068 0.066 Uiso 1 1 calc R . .
O1W O 0.6272(3) 0.2640(2) 1.08069(13) 0.1237(10) Uani 1 1 d . . .
O2W O 0.1177(3) 0.1010(3) 0.77415(18) 0.1658(13) Uani 1 1 d . . .
O3W O -0.3431(7) 1.0838(6) 0.9310(4) 0.1658(19) Uani 0.50 1 d PU . .

loop_
_atom_site_aniso_label
_atom_site_aniso_U_11
_atom_site_aniso_U_22
_atom_site_aniso_U_33
_atom_site_aniso_U_23
_atom_site_aniso_U_13
_atom_site_aniso_U_12
Cu1 0.0818(2) 0.1032(3) 0.03815(19) -0.02490(19) -0.00615(17) -0.03864(19)
Cu2 0.02863(9) 0.04572(12) 0.05646(13) -0.00660(11) -0.01550(9) -0.01085(8)
O11 0.0589(9) 0.1278(13) 0.1082(12) 0.0546(10) -0.0294(8) -0.0255(9)
O12 0.0318(6) 0.0475(7) 0.0658(8) -0.0027(7) -0.0159(5) -0.0129(5)
O13 0.0612(7) 0.0730(9) 0.0845(10) 0.0079(8) -0.0257(7) -0.0354(6)
O14 0.0316(5) 0.0541(7) 0.0510(7) -0.0011(6) -0.0145(5) -0.0137(5)
O15 0.1351(13) 0.0552(10) 0.0755(10) -0.0205(8) -0.0237(10) -0.0192(9)
O16 0.0926(10) 0.1004(11) 0.0352(7) -0.0150(8) -0.0144(7) -0.0311(8)
C11 0.0351(10) 0.0598(13) 0.0787(15) 0.0075(12) -0.0131(10) -0.0133(9)
C12 0.0476(10) 0.0536(12) 0.0447(11) -0.0054(10) -0.0054(9) -0.0155(9)
C13 0.0523(10) 0.0464(11) 0.0609(12) -0.0098(10) -0.0156(9) -0.0157(8)
C14 0.0303(8) 0.0507(11) 0.0686(12) -0.0285(9) -0.0156(8) -0.0039(8)
C15 0.0673(11) 0.0498(11) 0.0330(10) -0.0038(9) -0.0155(9) -0.0145(9)
C16 0.0496(10) 0.0601(12) 0.0379(11) -0.0118(10) -0.0010(9) -0.0177(9)
N21 0.0703(10) 0.0729(12) 0.0557(10) -0.0126(9) -0.0227(8) -0.0157(9)
C21 0.0901(15) 0.0864(17) 0.0564(14) 0.0025(13) -0.0229(12) -0.0280(13)
C22 0.0891(16) 0.113(2) 0.0668(15) 0.0065(15) -0.0241(13) -0.0349(14)
C23 0.0690(14) 0.170(3) 0.0597(14) 0.0365(16) -0.0225(12) -0.0430(15)
C24 0.0745(16) 0.116(2) 0.0773(17) -0.0138(17) -0.0142(14) -0.0114(15)
C25 0.0671(14) 0.0898(18) 0.0645(14) -0.0109(14) -0.0237(11) -0.0075(13)
N31 0.0433(8) 0.0490(10) 0.0576(9) -0.0036(8) -0.0269(7) -0.0054(7)
C31 0.0476(11) 0.0698(14) 0.0701(14) -0.0050(12) -0.0197(10) -0.0114(10)
C32 0.0507(12) 0.0730(15) 0.0753(15) -0.0327(12) -0.0126(11) 0.0053(11)
C33 0.0973(17) 0.0629(15) 0.0966(16) -0.0478(12) -0.0449(13) 0.0224(13)
C34 0.0850(15) 0.0400(12) 0.1219(19) -0.0225(13) -0.0409(13) -0.0051(11)
C35 0.0794(12) 0.0409(12) 0.0973(15) 0.0045(11) -0.0484(10) -0.0186(9)
N41 0.0416(8) 0.0539(10) 0.0404(8) -0.0073(8) -0.0107(7) -0.0096(7)
C41 0.0448(10) 0.0461(11) 0.0653(13) -0.0180(10) -0.0048(10) -0.0109(8)
C42 0.0865(15) 0.0643(14) 0.0825(16) -0.0076(13) -0.0225(13) -0.0260(11)
C43 0.0748(15) 0.0702(16) 0.0657(14) -0.0303(12) -0.0175(12) 0.0111(13)
C44 0.0472(13) 0.106(2) 0.0505(13) -0.0196(13) -0.0074(11) 0.0033(13)
C45 0.0439(11) 0.0708(14) 0.0471(11) -0.0052(11) -0.0132(9) -0.0065(10)
O1W 0.1370(16) 0.1284(17) 0.1027(14) -0.0407(12) -0.0288(12) -0.0192(13)
O2W 0.1866(19) 0.1323(16) 0.187(2) -0.0051(17) -0.0150(18) -0.0888(13)
O3W 0.190(3) 0.140(3) 0.152(3) -0.001(2) -0.054(2) -0.007(2)

loop_
_atom_type_symbol
_atom_type_description
_atom_type_scat_dispersion_real
_atom_type_scat_dispersion_imag
_atom_type_scat_source
C C 0.0033 0.0016 'International Tables Vol C Tables 4.2.6.8 and 6.1.1.4'
H H 0.0000 0.0000 'International Tables Vol C Tables 4.2.6.8 and 6.1.1.4'
N N 0.0061 0.0033 'International Tables Vol C Tables 4.2.6.8 and 6.1.1.4'
O O 0.0106 0.0060 'International Tables Vol C Tables 4.2.6.8 and 6.1.1.4'
Cu Cu 0.3201 1.2651 'International Tables Vol C Tables 4.2.6.8 and 6.1.1.4'

loop_
_geom_angle_atom_site_label_1
_geom_angle_atom_site_label_2
_geom_angle_atom_site_label_3
_geom_angle
_geom_angle_site_symmetry_1
_geom_angle_site_symmetry_3
_geom_angle_publ_flag
O16 Cu1 O16 180.000(1) 2_667 . ?
O16 Cu1 N21 90.90(8) 2_667 2_667 ?
O16 Cu1 N21 89.10(8) . 2_667 ?
O16 Cu1 N21 89.10(8) 2_667 . ?
O16 Cu1 N21 90.90(8) . . ?
N21 Cu1 N21 180.000(1) 2_667 . ?
O14 Cu2 O12 179.00(5) . 1_455 ?
O14 Cu2 N41 89.26(7) . . ?
O12 Cu2 N41 91.74(7) 1_455 . ?
O14 Cu2 N31 86.66(7) . . ?
O12 Cu2 N31 92.35(7) 1_455 . ?
N41 Cu2 N31 175.45(7) . . ?
O14 Cu2 O12 104.52(6) . 2_666 ?
O12 Cu2 O12 75.56(6) 1_455 2_666 ?
N41 Cu2 O12 87.75(6) . 2_666 ?
N31 Cu2 O12 91.33(6) . 2_666 ?
C11 O12 Cu2 116.45(14) . 1_655 ?
C14 O14 Cu2 108.78(12) . . ?
C16 O16 Cu1 127.46(15) . . ?
O11 C11 O12 124.4(2) . . ?
O11 C11 C12 122.8(2) . . ?
O12 C11 C12 112.80(18) . . ?
C13 C12 C11 124.6(2) . . ?
C12 C13 C14 115.9(2) . . ?
C12 C13 C15 124.7(2) . . ?
C14 C13 C15 119.37(17) . . ?
O13 C14 O14 124.09(19) . . ?
O13 C14 C13 114.75(18) . . ?
O14 C14 C13 121.16(17) . . ?
C16 C15 C13 114.83(17) . . ?
O15 C16 O16 125.2(2) . . ?
O15 C16 C15 120.44(19) . . ?
O16 C16 C15 114.39(18) . . ?
C21 N21 C25 114.6(2) . . ?
C21 N21 Cu1 122.23(14) . . ?
C25 N21 Cu1 123.13(19) . . ?
N21 C21 C22 125.8(2) . . ?
C21 C22 C23 115.2(3) . . ?
C24 C23 C22 122.1(3) . . ?
C25 C24 C23 115.6(2) . . ?
N21 C25 C24 126.5(3) . . ?
C31 N31 C35 117.52(18) . . ?
C31 N31 Cu2 119.32(16) . . ?
C35 N31 Cu2 123.08(12) . . ?
N31 C31 C32 122.3(2) . . ?
C31 C32 C33 118.1(2) . . ?
C34 C33 C32 120.3(2) . . ?
C33 C34 C35 119.1(2) . . ?
N31 C35 C34 122.6(2) . . ?
C41 N41 C45 117.17(18) . . ?
C41 N41 Cu2 118.93(12) . . ?
C45 N41 Cu2 123.88(16) . . ?
N41 C41 C42 122.13(19) . . ?
C41 C42 C43 120.6(3) . . ?
C44 C43 C42 116.6(2) . . ?
C43 C44 C45 121.5(2) . . ?
N41 C45 C44 121.9(2) . . ?

loop_
_geom_bond_atom_site_label_1
_geom_bond_atom_site_label_2
_geom_bond_distance
_geom_bond_site_symmetry_2
_geom_bond_publ_flag
Cu1 O16 1.9506(17) 2_667 ?
Cu1 O16 1.9506(17) . ?
Cu1 N21 2.005(2) 2_667 ?
Cu1 N21 2.005(2) . ?
Cu2 O14 1.9608(14) . ?
Cu2 O12 1.9709(14) 1_455 ?
Cu2 N41 2.0261(18) . ?
Cu2 N31 2.0339(17) . ?
Cu2 O12 2.4615(15) 2_666 ?
O11 C11 1.207(3) . ?
O12 C11 1.262(2) . ?
O12 Cu2 1.9709(14) 1_655 ?
O13 C14 1.238(2) . ?
O14 C14 1.258(2) . ?
O15 C16 1.216(3) . ?
O16 C16 1.272(2) . ?
C11 C12 1.549(3) . ?
C12 C13 1.283(3) . ?
C13 C14 1.522(3) . ?
C13 C15 1.535(3) . ?
C15 C16 1.507(3) . ?
N21 C21 1.318(4) . ?
N21 C25 1.335(3) . ?
C21 C22 1.365(4) . ?
C22 C23 1.374(4) . ?
C23 C24 1.367(5) . ?
C24 C25 1.337(4) . ?
N31 C31 1.341(2) . ?
N31 C35 1.350(3) . ?
C31 C32 1.364(3) . ?
C32 C33 1.391(4) . ?
C33 C34 1.328(3) . ?
C34 C35 1.363(3) . ?
N41 C41 1.321(3) . ?
N41 C45 1.338(2) . ?
C41 C42 1.365(3) . ?
C42 C43 1.379(3) . ?
C43 C44 1.320(4) . ?
C44 C45 1.375(3) . ?
